data_4063474
loop_
_publ_author_name
'Chan, Kai-Ting'
'Tsai, Yi-Hua'
'Lin, Wu-Shien'
'Wu, Jia-Rong'
'Chen, Shih-Jung'
'Liao, Fu-Xing'
'Hu, Ching-Han'
'Lee, Hon Man'

_publ_section_title
;
 Palladium Complexes with Carbene and Phosphine Ligands: Synthesis,
 Structural Characterization, and Direct Arylation Reactions between Aryl
 Halides and Alkynes
;
_journal_issue 2
_journal_name_full Organometallics
_journal_page_first 463
_journal_page_last 472
_journal_paper_doi 10.1021/om9009203
_journal_volume 29
_journal_year 2010
_chemical_formula_moiety 'C35 H33 Br2 N2 P Pd, C3 H7 N O'
_chemical_formula_sum 'C38 H40 Br2 N3 O P Pd'
_chemical_formula_weight 851.92
_space_group_IT_number 14
_symmetry_cell_setting monoclinic
_symmetry_Int_Tables_number 14
_symmetry_space_group_name_Hall '-P 2yn'
_symmetry_space_group_name_H-M 'P 1 21/n 1'
_atom_sites_solution_hydrogens geom
_atom_sites_solution_primary direct
_atom_sites_solution_secondary difmap
_audit_creation_method SHELXL-97
_cell_angle_alpha 90.00
_cell_angle_beta 96.7120(10)
_cell_angle_gamma 90.00
_cell_formula_units_Z 4
_cell_length_a 11.5499(4)
_cell_length_b 16.3133(6)
_cell_length_c 19.1900(7)
_cell_measurement_reflns_used 8945
_cell_measurement_temperature 150(2)
_cell_measurement_theta_max 28.6
_cell_measurement_theta_min 2.2
_cell_volume 3590.9(2)
_computing_cell_refinement APEX2
_computing_data_collection 'APEX2 (Bruker, 2004)'
_computing_data_reduction APEX2
_computing_molecular_graphics SHELXTL
_computing_publication_material SHELXTL
_computing_structure_refinement SHELXTL
_computing_structure_solution 'SHELXTL (Sheldrick, 2008)'
_diffrn_ambient_temperature 150(2)
_diffrn_measured_fraction_theta_full 0.999
_diffrn_measured_fraction_theta_max 0.999
_diffrn_measurement_device_type 'Bruker SMART APEX II'
_diffrn_measurement_method \w
_diffrn_radiation_monochromator graphite
_diffrn_radiation_probe x-ray
_diffrn_radiation_type MoK\a
_diffrn_radiation_wavelength 0.71073
_diffrn_reflns_av_R_equivalents 0.0234
_diffrn_reflns_av_sigmaI/netI 0.0183
_diffrn_reflns_limit_h_max 15
_diffrn_reflns_limit_h_min -15
_diffrn_reflns_limit_k_max 21
_diffrn_reflns_limit_k_min -22
_diffrn_reflns_limit_l_max 24
_diffrn_reflns_limit_l_min -25
_diffrn_reflns_number 47207
_diffrn_reflns_theta_full 28.65
_diffrn_reflns_theta_max 28.65
_diffrn_reflns_theta_min 1.96
_diffrn_source 'fine-focus sealed tube'
_diffrn_standards_decay_% 0
_diffrn_standards_interval_count 0
_diffrn_standards_interval_time 0
_diffrn_standards_number 0
_exptl_absorpt_coefficient_mu 2.821
_exptl_absorpt_correction_T_max 0.6307
_exptl_absorpt_correction_T_min 0.3837
_exptl_absorpt_correction_type multi-scan
_exptl_absorpt_process_details 'SADABS 2.10 (Sheldrick, 2003)'
_exptl_crystal_colour yellow
_exptl_crystal_density_diffrn 1.576
_exptl_crystal_density_method 'not measured'
_exptl_crystal_F_000 1712
_exptl_crystal_size_max 0.42
_exptl_crystal_size_mid 0.30
_exptl_crystal_size_min 0.18
_refine_diff_density_max 0.493
_refine_diff_density_min -0.962
_refine_diff_density_rms 0.067
_refine_ls_extinction_method none
_refine_ls_goodness_of_fit_ref 1.028
_refine_ls_hydrogen_treatment constr
_refine_ls_matrix_type full
_refine_ls_number_parameters 417
_refine_ls_number_reflns 9214
_refine_ls_number_restraints 0
_refine_ls_restrained_S_all 1.028
_refine_ls_R_factor_all 0.0288
_refine_ls_R_factor_gt 0.0224
_refine_ls_shift/su_max 0.002
_refine_ls_shift/su_mean 0.000
_refine_ls_structure_factor_coef Fsqd
_refine_ls_weighting_details 'calc w=1/[\s^2^(Fo^2^)+(0.0291P)^2^+2.7675P] where P=(Fo^2^+2Fc^2^)/3'
_refine_ls_weighting_scheme calc
_refine_ls_wR_factor_gt 0.0572
_refine_ls_wR_factor_ref 0.0594
_reflns_number_gt 8014
_reflns_number_total 9214
_reflns_threshold_expression I>2\s
_cod_data_source_file om9009203_si_001.cif
_cod_data_source_block 3
_cod_original_sg_symbol_H-M 'P 21/n'
_cod_database_code 4063474

loop_
_symmetry_equiv_pos_as_xyz
'x, y, z'
'-x+1/2, y+1/2, -z+1/2'
'-x, -y, -z'
'x-1/2, -y-1/2, z-1/2'

loop_
_atom_site_label
_atom_site_type_symbol
_atom_site_fract_x
_atom_site_fract_y
_atom_site_fract_z
_atom_site_U_iso_or_equiv
_atom_site_adp_type
_atom_site_occupancy
_atom_site_symmetry_multiplicity
_atom_site_calc_flag
_atom_site_refinement_flags
_atom_site_disorder_assembly
_atom_site_disorder_group
Br1 Br 0.736775(19) 0.104971(12) 0.088283(11) 0.02929(5) Uani 1 1 d . . .
Br2 Br 0.580764(16) 0.194281(12) 0.219754(10) 0.02543(5) Uani 1 1 d . . .
C1 C 0.75955(14) 0.33191(11) 0.21904(9) 0.0174(3) Uani 1 1 d . . .
C2 C 0.81195(18) 0.41538(13) 0.31624(11) 0.0281(4) Uani 1 1 d . . .
H2A H 0.8895 0.4419 0.3234 0.034 Uiso 1 1 calc R . .
H2B H 0.7805 0.4111 0.3619 0.034 Uiso 1 1 calc R . .
C3 C 0.72837(18) 0.46269(13) 0.26269(11) 0.0270(4) Uani 1 1 d . . .
H3A H 0.6560 0.4779 0.2825 0.032 Uiso 1 1 calc R . .
H3B H 0.7655 0.5128 0.2466 0.032 Uiso 1 1 calc R . .
C4 C 0.90325(19) 0.27316(14) 0.31141(10) 0.0301(5) Uani 1 1 d . . .
H4A H 0.9826 0.2936 0.3065 0.036 Uiso 1 1 calc R . .
H4B H 0.8910 0.2223 0.2833 0.036 Uiso 1 1 calc R . .
C5 C 0.89579(16) 0.25311(12) 0.38717(10) 0.0213(4) Uani 1 1 d . . .
C6 C 0.81045(19) 0.20044(15) 0.40662(13) 0.0355(5) Uani 1 1 d . . .
H6 H 0.7539 0.1781 0.3718 0.043 Uiso 1 1 calc R . .
C7 C 0.8076(2) 0.18050(17) 0.47628(15) 0.0473(6) Uani 1 1 d . . .
H7 H 0.7487 0.1448 0.4892 0.057 Uiso 1 1 calc R . .
C8 C 0.8889(2) 0.21166(18) 0.52691(13) 0.0439(6) Uani 1 1 d . . .
H8 H 0.8866 0.1971 0.5747 0.053 Uiso 1 1 calc R . .
C9 C 0.9737(2) 0.26394(16) 0.50888(12) 0.0372(5) Uani 1 1 d . . .
H9 H 1.0298 0.2858 0.5442 0.045 Uiso 1 1 calc R . .
C10 C 0.97757(17) 0.28477(13) 0.43906(11) 0.0274(4) Uani 1 1 d . . .
H10 H 1.0364 0.3209 0.4267 0.033 Uiso 1 1 calc R . .
C11 C 0.64423(16) 0.42666(12) 0.13750(10) 0.0221(4) Uani 1 1 d . . .
H11A H 0.6464 0.3800 0.1046 0.027 Uiso 1 1 calc R . .
H11B H 0.6870 0.4727 0.1188 0.027 Uiso 1 1 calc R . .
C12 C 0.51885(15) 0.45210(11) 0.13900(10) 0.0199(4) Uani 1 1 d . . .
C13 C 0.44609(17) 0.41256(12) 0.18104(11) 0.0243(4) Uani 1 1 d . . .
H13 H 0.4769 0.3720 0.2136 0.029 Uiso 1 1 calc R . .
C14 C 0.32754(17) 0.43235(14) 0.17546(12) 0.0309(5) Uani 1 1 d . . .
H14 H 0.2780 0.4054 0.2044 0.037 Uiso 1 1 calc R . .
C15 C 0.28233(18) 0.49093(16) 0.12798(13) 0.0380(6) Uani 1 1 d . . .
H15 H 0.2015 0.5034 0.1234 0.046 Uiso 1 1 calc R . .
C16 C 0.3549(2) 0.53131(17) 0.08720(13) 0.0402(6) Uani 1 1 d . . .
H16 H 0.3239 0.5721 0.0549 0.048 Uiso 1 1 calc R . .
C17 C 0.47293(18) 0.51271(13) 0.09303(11) 0.0286(4) Uani 1 1 d . . .
H17 H 0.5225 0.5416 0.0654 0.034 Uiso 1 1 calc R . .
C18 C 0.94097(15) 0.38073(10) 0.11440(10) 0.0173(3) Uani 1 1 d . . .
C19 C 0.98787(16) 0.41308(11) 0.17929(10) 0.0218(4) Uani 1 1 d . . .
H19 H 1.0136 0.3772 0.2169 0.026 Uiso 1 1 calc R . .
C20 C 0.99680(17) 0.49737(12) 0.18873(12) 0.0280(4) Uani 1 1 d . . .
H20 H 1.0268 0.5190 0.2332 0.034 Uiso 1 1 calc R . .
C21 C 0.96216(18) 0.55002(12) 0.13366(13) 0.0319(5) Uani 1 1 d . . .
H21 H 0.9670 0.6077 0.1405 0.038 Uiso 1 1 calc R . .
C22 C 0.92060(19) 0.51845(12) 0.06892(12) 0.0308(5) Uani 1 1 d . . .
H22 H 0.8998 0.5546 0.0307 0.037 Uiso 1 1 calc R . .
C23 C 0.90876(16) 0.43416(12) 0.05895(11) 0.0231(4) Uani 1 1 d . . .
H23 H 0.8787 0.4131 0.0143 0.028 Uiso 1 1 calc R . .
C24 C 0.90197(15) 0.25264(11) 0.01280(9) 0.0176(3) Uani 1 1 d . . .
C25 C 1.00236(17) 0.23497(12) -0.01815(10) 0.0231(4) Uani 1 1 d . . .
H25 H 1.0748 0.2281 0.0103 0.028 Uiso 1 1 calc R . .
C26 C 0.99650(19) 0.22739(13) -0.09093(11) 0.0286(4) Uani 1 1 d . . .
H26 H 1.0647 0.2146 -0.1120 0.034 Uiso 1 1 calc R . .
C27 C 0.8908(2) 0.23850(13) -0.13255(10) 0.0291(4) Uani 1 1 d . . .
H27 H 0.8871 0.2342 -0.1821 0.035 Uiso 1 1 calc R . .
C28 C 0.79098(19) 0.25575(13) -0.10187(11) 0.0285(4) Uani 1 1 d . . .
H28 H 0.7190 0.2634 -0.1305 0.034 Uiso 1 1 calc R . .
C29 C 0.79552(17) 0.26193(12) -0.02948(10) 0.0237(4) Uani 1 1 d . . .
H29 H 0.7264 0.2725 -0.0086 0.028 Uiso 1 1 calc R . .
C30 C 1.03728(15) 0.22074(11) 0.14906(9) 0.0170(3) Uani 1 1 d . . .
C31 C 1.02455(17) 0.14749(11) 0.18496(10) 0.0226(4) Uani 1 1 d . . .
H31 H 0.9493 0.1242 0.1858 0.027 Uiso 1 1 calc R . .
C32 C 1.12191(19) 0.10847(13) 0.21958(12) 0.0311(5) Uani 1 1 d . . .
H32 H 1.1128 0.0592 0.2448 0.037 Uiso 1 1 calc R . .
C33 C 1.23167(19) 0.14116(14) 0.21733(11) 0.0313(5) Uani 1 1 d . . .
H33 H 1.2979 0.1140 0.2408 0.038 Uiso 1 1 calc R . .
C34 C 1.24590(17) 0.21302(13) 0.18124(11) 0.0274(4) Uani 1 1 d . . .
H34 H 1.3218 0.2349 0.1796 0.033 Uiso 1 1 calc R . .
C35 C 1.14872(16) 0.25358(12) 0.14714(10) 0.0210(4) Uani 1 1 d . . .
H35 H 1.1584 0.3033 0.1227 0.025 Uiso 1 1 calc R . .
C36 C 0.2784(3) -0.05337(16) 0.13384(15) 0.0476(6) Uani 1 1 d . . .
H36 H 0.2049 -0.0739 0.1433 0.057 Uiso 1 1 calc R . .
C37 C 0.1727(4) 0.0344(3) 0.04787(19) 0.115(2) Uani 1 1 d . . .
H37A H 0.1064 0.0036 0.0618 0.173 Uiso 1 1 calc R . .
H37B H 0.1754 0.0283 -0.0027 0.173 Uiso 1 1 calc R . .
H37C H 0.1641 0.0926 0.0591 0.173 Uiso 1 1 calc R . .
C38 C 0.3871(4) 0.0368(3) 0.0688(2) 0.0941(14) Uani 1 1 d . . .
H38A H 0.4506 0.0150 0.1020 0.141 Uiso 1 1 calc R . .
H38B H 0.3855 0.0967 0.0724 0.141 Uiso 1 1 calc R . .
H38C H 0.3998 0.0211 0.0209 0.141 Uiso 1 1 calc R . .
N1 N 0.81828(14) 0.33445(10) 0.28303(8) 0.0225(3) Uani 1 1 d . . .
N2 N 0.70477(13) 0.40283(10) 0.20521(8) 0.0200(3) Uani 1 1 d . . .
N3 N 0.2780(2) 0.00378(13) 0.08480(11) 0.0472(6) Uani 1 1 d . . .
O1 O 0.36432(19) -0.08200(13) 0.16788(11) 0.0576(5) Uani 1 1 d . . .
P1 P 0.90785(4) 0.27151(3) 0.10680(2) 0.01429(8) Uani 1 1 d . . .
Pd1 Pd 0.748941(11) 0.233274(8) 0.157586(7) 0.01451(4) Uani 1 1 d . . .

loop_
_atom_site_aniso_label
_atom_site_aniso_U_11
_atom_site_aniso_U_22
_atom_site_aniso_U_33
_atom_site_aniso_U_23
_atom_site_aniso_U_13
_atom_site_aniso_U_12
Br1 0.03857(11) 0.02102(9) 0.02886(11) -0.00453(8) 0.00639(8) -0.00483(8)
Br2 0.02174(9) 0.02899(10) 0.02701(10) 0.00286(8) 0.00896(7) -0.00349(7)
C1 0.0150(7) 0.0202(8) 0.0174(8) -0.0001(7) 0.0041(6) 0.0013(6)
C2 0.0285(10) 0.0316(10) 0.0231(10) -0.0097(8) -0.0013(8) 0.0032(8)
C3 0.0277(10) 0.0234(9) 0.0295(10) -0.0091(8) 0.0017(8) 0.0046(8)
C4 0.0301(10) 0.0412(12) 0.0185(9) 0.0017(9) 0.0010(8) 0.0165(9)
C5 0.0193(8) 0.0252(9) 0.0187(9) -0.0005(7) -0.0010(7) 0.0051(7)
C6 0.0288(11) 0.0377(12) 0.0392(13) -0.0046(10) 0.0009(9) -0.0088(9)
C7 0.0434(14) 0.0455(15) 0.0568(17) 0.0129(13) 0.0213(12) -0.0073(11)
C8 0.0507(14) 0.0568(16) 0.0267(12) 0.0176(11) 0.0153(10) 0.0232(13)
C9 0.0336(11) 0.0554(15) 0.0201(10) -0.0051(10) -0.0064(8) 0.0108(11)
C10 0.0228(9) 0.0341(11) 0.0242(10) -0.0005(8) -0.0021(7) -0.0026(8)
C11 0.0200(8) 0.0254(9) 0.0212(9) 0.0036(7) 0.0036(7) 0.0064(7)
C12 0.0182(8) 0.0191(8) 0.0220(9) -0.0041(7) 0.0009(7) 0.0032(7)
C13 0.0257(9) 0.0202(9) 0.0272(10) -0.0059(8) 0.0048(8) -0.0004(7)
C14 0.0227(9) 0.0339(11) 0.0374(12) -0.0178(9) 0.0081(8) -0.0080(8)
C15 0.0180(9) 0.0533(15) 0.0413(13) -0.0173(11) -0.0032(9) 0.0083(9)
C16 0.0331(11) 0.0510(14) 0.0339(12) 0.0021(11) -0.0064(9) 0.0199(11)
C17 0.0273(10) 0.0313(11) 0.0266(10) 0.0029(8) -0.0001(8) 0.0071(8)
C18 0.0159(7) 0.0146(8) 0.0226(9) 0.0015(7) 0.0065(6) 0.0011(6)
C19 0.0222(8) 0.0180(8) 0.0257(10) -0.0010(7) 0.0048(7) -0.0019(7)
C20 0.0264(9) 0.0215(9) 0.0375(12) -0.0078(8) 0.0102(8) -0.0054(8)
C21 0.0310(10) 0.0152(9) 0.0528(14) -0.0020(9) 0.0189(10) -0.0012(8)
C22 0.0330(10) 0.0194(9) 0.0420(12) 0.0112(9) 0.0127(9) 0.0050(8)
C23 0.0242(9) 0.0195(9) 0.0261(10) 0.0052(7) 0.0057(7) 0.0020(7)
C24 0.0213(8) 0.0159(8) 0.0157(8) 0.0006(6) 0.0020(6) -0.0001(6)
C25 0.0249(9) 0.0254(9) 0.0190(9) -0.0002(7) 0.0031(7) 0.0023(7)
C26 0.0342(11) 0.0305(11) 0.0227(10) -0.0011(8) 0.0098(8) -0.0005(9)
C27 0.0431(12) 0.0297(10) 0.0143(9) -0.0001(8) 0.0027(8) -0.0073(9)
C28 0.0307(10) 0.0328(11) 0.0204(9) 0.0029(8) -0.0039(8) -0.0055(8)
C29 0.0226(9) 0.0267(10) 0.0213(9) 0.0012(8) -0.0002(7) -0.0009(7)
C30 0.0185(8) 0.0171(8) 0.0152(8) -0.0007(6) 0.0005(6) 0.0037(6)
C31 0.0252(9) 0.0184(9) 0.0242(9) 0.0036(7) 0.0026(7) 0.0016(7)
C32 0.0371(11) 0.0228(10) 0.0322(11) 0.0091(9) -0.0011(9) 0.0084(8)
C33 0.0304(10) 0.0312(11) 0.0299(11) 0.0004(9) -0.0070(8) 0.0139(9)
C34 0.0192(9) 0.0332(11) 0.0283(10) -0.0040(9) -0.0034(7) 0.0035(8)
C35 0.0201(8) 0.0213(9) 0.0211(9) 0.0001(7) 0.0001(7) 0.0002(7)
C36 0.0494(15) 0.0349(13) 0.0570(17) -0.0086(12) -0.0002(13) 0.0001(11)
C37 0.161(4) 0.120(4) 0.053(2) -0.032(2) -0.035(2) 0.109(3)
C38 0.145(4) 0.070(3) 0.072(3) 0.000(2) 0.032(3) -0.028(3)
N1 0.0244(8) 0.0251(8) 0.0169(8) -0.0041(6) -0.0017(6) 0.0069(6)
N2 0.0204(7) 0.0198(7) 0.0192(7) -0.0022(6) -0.0006(6) 0.0042(6)
N3 0.0720(16) 0.0313(10) 0.0362(11) -0.0073(9) -0.0020(11) 0.0147(11)
O1 0.0615(13) 0.0513(12) 0.0546(12) 0.0014(10) -0.0155(10) 0.0129(10)
P1 0.01541(19) 0.01334(19) 0.0142(2) 0.00097(16) 0.00188(15) 0.00078(15)
Pd1 0.01530(6) 0.01457(6) 0.01381(6) 0.00055(5) 0.00233(4) -0.00030(5)

loop_
_atom_type_symbol
_atom_type_description
_atom_type_scat_dispersion_real
_atom_type_scat_dispersion_imag
_atom_type_scat_source
C C 0.0033 0.0016 'International Tables Vol C Tables 4.2.6.8 and 6.1.1.4'
H H 0.0000 0.0000 'International Tables Vol C Tables 4.2.6.8 and 6.1.1.4'
N N 0.0061 0.0033 'International Tables Vol C Tables 4.2.6.8 and 6.1.1.4'
P P 0.1023 0.0942 'International Tables Vol C Tables 4.2.6.8 and 6.1.1.4'
Br Br -0.2901 2.4595 'International Tables Vol C Tables 4.2.6.8 and 6.1.1.4'
Pd Pd -0.9988 1.0072 'International Tables Vol C Tables 4.2.6.8 and 6.1.1.4'
O O 0.0106 0.0060 'International Tables Vol C Tables 4.2.6.8 and 6.1.1.4'

loop_
_geom_angle_atom_site_label_1
_geom_angle_atom_site_label_2
_geom_angle_atom_site_label_3
_geom_angle
_geom_angle_site_symmetry_1
_geom_angle_site_symmetry_3
_geom_angle_publ_flag
N2 C1 N1 109.62(16) . . ?
N2 C1 Pd1 126.16(13) . . ?
N1 C1 Pd1 124.10(13) . . ?
N1 C2 C3 102.75(15) . . ?
N1 C2 H2A 111.2 . . ?
C3 C2 H2A 111.2 . . ?
N1 C2 H2B 111.2 . . ?
C3 C2 H2B 111.2 . . ?
H2A C2 H2B 109.1 . . ?
N2 C3 C2 102.40(15) . . ?
N2 C3 H3A 111.3 . . ?
C2 C3 H3A 111.3 . . ?
N2 C3 H3B 111.3 . . ?
C2 C3 H3B 111.3 . . ?
H3A C3 H3B 109.2 . . ?
N1 C4 C5 113.43(16) . . ?
N1 C4 H4A 108.9 . . ?
C5 C4 H4A 108.9 . . ?
N1 C4 H4B 108.9 . . ?
C5 C4 H4B 108.9 . . ?
H4A C4 H4B 107.7 . . ?
C10 C5 C6 118.74(19) . . ?
C10 C5 C4 120.10(19) . . ?
C6 C5 C4 121.11(19) . . ?
C7 C6 C5 120.2(2) . . ?
C7 C6 H6 119.9 . . ?
C5 C6 H6 119.9 . . ?
C8 C7 C6 120.6(2) . . ?
C8 C7 H7 119.7 . . ?
C6 C7 H7 119.7 . . ?
C7 C8 C9 120.2(2) . . ?
C7 C8 H8 119.9 . . ?
C9 C8 H8 119.9 . . ?
C8 C9 C10 120.0(2) . . ?
C8 C9 H9 120.0 . . ?
C10 C9 H9 120.0 . . ?
C9 C10 C5 120.3(2) . . ?
C9 C10 H10 119.8 . . ?
C5 C10 H10 119.8 . . ?
N2 C11 C12 114.73(15) . . ?
N2 C11 H11A 108.6 . . ?
C12 C11 H11A 108.6 . . ?
N2 C11 H11B 108.6 . . ?
C12 C11 H11B 108.6 . . ?
H11A C11 H11B 107.6 . . ?
C17 C12 C13 119.17(18) . . ?
C17 C12 C11 118.66(17) . . ?
C13 C12 C11 121.99(17) . . ?
C12 C13 C14 120.09(19) . . ?
C12 C13 H13 120.0 . . ?
C14 C13 H13 120.0 . . ?
C15 C14 C13 120.1(2) . . ?
C15 C14 H14 119.9 . . ?
C13 C14 H14 119.9 . . ?
C16 C15 C14 119.82(19) . . ?
C16 C15 H15 120.1 . . ?
C14 C15 H15 120.1 . . ?
C15 C16 C17 120.4(2) . . ?
C15 C16 H16 119.8 . . ?
C17 C16 H16 119.8 . . ?
C12 C17 C16 120.3(2) . . ?
C12 C17 H17 119.8 . . ?
C16 C17 H17 119.8 . . ?
C23 C18 C19 118.97(17) . . ?
C23 C18 P1 121.04(14) . . ?
C19 C18 P1 119.62(14) . . ?
C20 C19 C18 120.24(19) . . ?
C20 C19 H19 119.9 . . ?
C18 C19 H19 119.9 . . ?
C21 C20 C19 120.3(2) . . ?
C21 C20 H20 119.9 . . ?
C19 C20 H20 119.9 . . ?
C22 C21 C20 119.71(19) . . ?
C22 C21 H21 120.1 . . ?
C20 C21 H21 120.1 . . ?
C21 C22 C23 120.72(19) . . ?
C21 C22 H22 119.6 . . ?
C23 C22 H22 119.6 . . ?
C18 C23 C22 120.00(19) . . ?
C18 C23 H23 120.0 . . ?
C22 C23 H23 120.0 . . ?
C25 C24 C29 119.58(17) . . ?
C25 C24 P1 121.34(14) . . ?
C29 C24 P1 118.93(14) . . ?
C24 C25 C26 119.97(18) . . ?
C24 C25 H25 120.0 . . ?
C26 C25 H25 120.0 . . ?
C27 C26 C25 119.98(19) . . ?
C27 C26 H26 120.0 . . ?
C25 C26 H26 120.0 . . ?
C28 C27 C26 120.10(19) . . ?
C28 C27 H27 119.9 . . ?
C26 C27 H27 119.9 . . ?
C27 C28 C29 120.33(19) . . ?
C27 C28 H28 119.8 . . ?
C29 C28 H28 119.8 . . ?
C28 C29 C24 120.01(19) . . ?
C28 C29 H29 120.0 . . ?
C24 C29 H29 120.0 . . ?
C31 C30 C35 119.42(16) . . ?
C31 C30 P1 118.84(14) . . ?
C35 C30 P1 121.73(14) . . ?
C32 C31 C30 120.10(18) . . ?
C32 C31 H31 120.0 . . ?
C30 C31 H31 120.0 . . ?
C33 C32 C31 120.14(19) . . ?
C33 C32 H32 119.9 . . ?
C31 C32 H32 119.9 . . ?
C32 C33 C34 120.47(18) . . ?
C32 C33 H33 119.8 . . ?
C34 C33 H33 119.8 . . ?
C33 C34 C35 120.03(19) . . ?
C33 C34 H34 120.0 . . ?
C35 C34 H34 120.0 . . ?
C34 C35 C30 119.83(18) . . ?
C34 C35 H35 120.1 . . ?
C30 C35 H35 120.1 . . ?
O1 C36 N3 126.0(3) . . ?
O1 C36 H36 117.0 . . ?
N3 C36 H36 117.0 . . ?
N3 C37 H37A 109.5 . . ?
N3 C37 H37B 109.5 . . ?
H37A C37 H37B 109.5 . . ?
N3 C37 H37C 109.5 . . ?
H37A C37 H37C 109.5 . . ?
H37B C37 H37C 109.5 . . ?
N3 C38 H38A 109.5 . . ?
N3 C38 H38B 109.5 . . ?
H38A C38 H38B 109.5 . . ?
N3 C38 H38C 109.5 . . ?
H38A C38 H38C 109.5 . . ?
H38B C38 H38C 109.5 . . ?
C1 N1 C4 124.73(16) . . ?
C1 N1 C2 112.42(15) . . ?
C4 N1 C2 121.18(16) . . ?
C1 N2 C11 125.33(16) . . ?
C1 N2 C3 112.62(15) . . ?
C11 N2 C3 121.25(15) . . ?
C36 N3 C37 122.2(3) . . ?
C36 N3 C38 119.0(3) . . ?
C37 N3 C38 118.7(4) . . ?
C30 P1 C24 107.37(8) . . ?
C30 P1 C18 104.82(8) . . ?
C24 P1 C18 103.13(8) . . ?
C30 P1 Pd1 110.41(6) . . ?
C24 P1 Pd1 116.17(6) . . ?
C18 P1 Pd1 114.05(6) . . ?
C1 Pd1 P1 92.03(5) . . ?
C1 Pd1 Br1 176.20(5) . . ?
P1 Pd1 Br1 89.979(13) . . ?
C1 Pd1 Br2 85.39(5) . . ?
P1 Pd1 Br2 176.683(13) . . ?
Br1 Pd1 Br2 92.472(8) . . ?

loop_
_geom_bond_atom_site_label_1
_geom_bond_atom_site_label_2
_geom_bond_distance
_geom_bond_site_symmetry_2
_geom_bond_publ_flag
Br1 Pd1 2.4750(2) . ?
Br2 Pd1 2.4784(2) . ?
C1 N2 1.330(2) . ?
C1 N1 1.332(2) . ?
C1 Pd1 1.9903(18) . ?
C2 N1 1.471(3) . ?
C2 C3 1.534(3) . ?
C2 H2A 0.9900 . ?
C2 H2B 0.9900 . ?
C3 N2 1.475(2) . ?
C3 H3A 0.9900 . ?
C3 H3B 0.9900 . ?
C4 N1 1.461(2) . ?
C4 C5 1.502(3) . ?
C4 H4A 0.9900 . ?
C4 H4B 0.9900 . ?
C5 C10 1.389(3) . ?
C5 C6 1.391(3) . ?
C6 C7 1.380(4) . ?
C6 H6 0.9500 . ?
C7 C8 1.368(4) . ?
C7 H7 0.9500 . ?
C8 C9 1.374(4) . ?
C8 H8 0.9500 . ?
C9 C10 1.388(3) . ?
C9 H9 0.9500 . ?
C10 H10 0.9500 . ?
C11 N2 1.455(2) . ?
C11 C12 1.510(2) . ?
C11 H11A 0.9900 . ?
C11 H11B 0.9900 . ?
C12 C17 1.388(3) . ?
C12 C13 1.390(3) . ?
C13 C14 1.399(3) . ?
C13 H13 0.9500 . ?
C14 C15 1.380(4) . ?
C14 H14 0.9500 . ?
C15 C16 1.379(4) . ?
C15 H15 0.9500 . ?
C16 C17 1.389(3) . ?
C16 H16 0.9500 . ?
C17 H17 0.9500 . ?
C18 C23 1.392(3) . ?
C18 C19 1.402(3) . ?
C18 P1 1.8247(18) . ?
C19 C20 1.389(3) . ?
C19 H19 0.9500 . ?
C20 C21 1.384(3) . ?
C20 H20 0.9500 . ?
C21 C22 1.378(3) . ?
C21 H21 0.9500 . ?
C22 C23 1.393(3) . ?
C22 H22 0.9500 . ?
C23 H23 0.9500 . ?
C24 C25 1.393(3) . ?
C24 C29 1.400(2) . ?
C24 P1 1.8233(18) . ?
C25 C26 1.396(3) . ?
C25 H25 0.9500 . ?
C26 C27 1.391(3) . ?
C26 H26 0.9500 . ?
C27 C28 1.383(3) . ?
C27 H27 0.9500 . ?
C28 C29 1.388(3) . ?
C28 H28 0.9500 . ?
C29 H29 0.9500 . ?
C30 C31 1.396(3) . ?
C30 C35 1.399(2) . ?
C30 P1 1.8151(17) . ?
C31 C32 1.392(3) . ?
C31 H31 0.9500 . ?
C32 C33 1.381(3) . ?
C32 H32 0.9500 . ?
C33 C34 1.381(3) . ?
C33 H33 0.9500 . ?
C34 C35 1.398(3) . ?
C34 H34 0.9500 . ?
C35 H35 0.9500 . ?
C36 O1 1.215(3) . ?
C36 N3 1.324(4) . ?
C36 H36 0.9500 . ?
C37 N3 1.424(4) . ?
C37 H37A 0.9800 . ?
C37 H37B 0.9800 . ?
C37 H37C 0.9800 . ?
C38 N3 1.437(5) . ?
C38 H38A 0.9800 . ?
C38 H38B 0.9800 . ?
C38 H38C 0.9800 . ?
P1 Pd1 2.2640(4) . ?
